data_4307225
loop_
_publ_author_name
'Haisheng Lin'
'Paul A. Maggard'

_publ_section_title
;
Copper(I)-Rhenate Hybrids: Syntheses, Structures, and Optical Properties
;
_journal_name_full 'Inorganic Chemistry'
_journal_page_first 1283
_journal_page_last 1290
_journal_paper_doi 10.1021/ic061767g
_journal_volume 46
_journal_year 2007
_chemical_formula_sum 'C6.67 H4 Cu N0.67 O2.67 Re0.33'
_chemical_formula_weight 261.71
_space_group_IT_number 4
_symmetry_cell_setting monoclinic
_symmetry_space_group_name_Hall 'P 2yb'
_symmetry_space_group_name_H-M 'P 1 21 1'
_atom_sites_solution_hydrogens geom
_atom_sites_solution_primary direct
_atom_sites_solution_secondary difmap
_audit_creation_method SHELXL-97
_cell_angle_alpha 90.00
_cell_angle_beta 101.371(15)
_cell_angle_gamma 90.00
_cell_formula_units_Z 6
_cell_length_a 8.2533(18)
_cell_length_b 6.8406(18)
_cell_length_c 18.256(6)
_cell_measurement_temperature 293(2)
_cell_volume 1010.5(5)
_computing_structure_refinement 'SHELXL-97 (Sheldrick, 1997)'
_diffrn_ambient_temperature 293(2)
_diffrn_measured_fraction_theta_full 0.923
_diffrn_measured_fraction_theta_max 0.923
_diffrn_radiation_monochromator graphite
_diffrn_radiation_source 'fine-focus sealed tube'
_diffrn_radiation_type MoK\a
_diffrn_radiation_wavelength 0.71073
_diffrn_reflns_av_R_equivalents 0.0244
_diffrn_reflns_av_sigmaI/netI 0.0316
_diffrn_reflns_limit_h_max 11
_diffrn_reflns_limit_h_min -10
_diffrn_reflns_limit_k_max 8
_diffrn_reflns_limit_k_min -8
_diffrn_reflns_limit_l_max 24
_diffrn_reflns_limit_l_min -24
_diffrn_reflns_number 9465
_diffrn_reflns_theta_full 28.84
_diffrn_reflns_theta_max 28.84
_diffrn_reflns_theta_min 2.28
_exptl_absorpt_coefficient_mu 9.140
_exptl_crystal_density_diffrn 2.581
_exptl_crystal_density_method 'not measured'
_exptl_crystal_F_000 744
_refine_diff_density_max 2.090
_refine_diff_density_min -1.930
_refine_diff_density_rms 0.156
_refine_ls_abs_structure_details 'Flack H D (1983), Acta Cryst. A39, 876-881'
_refine_ls_abs_structure_Flack 0.633(8)
_refine_ls_extinction_method none
_refine_ls_goodness_of_fit_ref 1.029
_refine_ls_hydrogen_treatment mixed
_refine_ls_matrix_type full
_refine_ls_number_parameters 308
_refine_ls_number_reflns 4614
_refine_ls_number_restraints 1
_refine_ls_restrained_S_all 1.029
_refine_ls_R_factor_all 0.0301
_refine_ls_R_factor_gt 0.0291
_refine_ls_shift/su_max 0.001
_refine_ls_shift/su_mean 0.000
_refine_ls_structure_factor_coef Fsqd
_refine_ls_weighting_details 'calc w=1/[\s^2^(Fo^2^)+(0.0625P)^2^+0.1817P] where P=(Fo^2^+2Fc^2^)/3'
_refine_ls_weighting_scheme calc
_refine_ls_wR_factor_gt 0.0785
_refine_ls_wR_factor_ref 0.0798
_reflns_number_gt 4456
_reflns_number_total 4614
_reflns_threshold_expression >2sigma(I)
_cod_data_source_file ic061767gsi20060918_103344.cif
_cod_data_source_block Cu3ReO4q6c
_cod_original_cell_volume 1010.4(5)
_cod_database_code 4307225

loop_
_symmetry_equiv_pos_as_xyz
'x, y, z'
'-x, y+1/2, -z'

loop_
_atom_site_label
_atom_site_type_symbol
_atom_site_fract_x
_atom_site_fract_y
_atom_site_fract_z
_atom_site_U_iso_or_equiv
_atom_site_adp_type
_atom_site_occupancy
_atom_site_symmetry_multiplicity
_atom_site_calc_flag
_atom_site_refinement_flags
_atom_site_disorder_assembly
_atom_site_disorder_group
Re1 Re 0.238574(19) 0.70216(7) -0.253759(8) 0.01712(7) Uani 1 1 d . . .
Cu2 Cu 0.60166(8) 0.47323(9) -0.23109(4) 0.02175(15) Uani 1 1 d . . .
Cu4 Cu -0.14727(8) 0.49539(10) -0.29097(4) 0.02249(15) Uani 1 1 d . . .
Cu5 Cu 1.22325(9) 0.57755(13) 0.24094(3) 0.02344(17) Uani 1 1 d . . .
O6 O 1.4846(5) 0.4371(6) 0.6681(2) 0.0223(8) Uani 1 1 d . . .
O7 O 1.7009(5) 0.5090(6) 0.6154(2) 0.0229(8) Uani 1 1 d . . .
O8 O 0.3535(5) 0.5239(7) -0.2008(2) 0.0317(9) Uani 1 1 d . . .
O9 O 0.0829(5) 0.6025(6) -0.3213(2) 0.0295(9) Uani 1 1 d . . .
O12 O 0.9688(5) 0.4680(6) -0.1895(2) 0.0239(8) Uani 1 1 d . . .
O13 O 0.7467(5) 0.5140(6) -0.1380(2) 0.0238(8) Uani 1 1 d . . .
O14 O 0.3700(6) 0.8391(7) -0.2963(3) 0.0309(10) Uani 1 1 d . . .
O15 O 0.1551(6) 0.8544(7) -0.1955(3) 0.0265(10) Uani 1 1 d . . .
N2 N 1.1335(6) 0.5821(7) 0.3287(3) 0.0203(9) Uani 1 1 d . . .
N3 N 1.3137(6) 0.5630(7) 0.1533(3) 0.0219(10) Uani 1 1 d . . .
C1 C 1.1657(7) 0.5593(8) 0.4636(3) 0.0180(10) Uani 1 1 d . . .
C2 C 1.2721(7) 0.5285(8) 0.5341(3) 0.0181(10) Uani 1 1 d . . .
H2 H 1.2299 0.5316 0.5777 0.022 Uiso 1 1 calc R . .
C4 C 1.5023(7) 0.4821(8) 0.4727(3) 0.0208(11) Uani 1 1 d . . .
H4 H 1.6146 0.4596 0.4761 0.025 Uiso 1 1 calc R . .
C5 C 1.3995(7) 0.5037(8) 0.4032(3) 0.0194(10) Uani 1 1 d . . .
H5 H 1.4419 0.4895 0.3599 0.023 Uiso 1 1 calc R . .
C6 C 1.5505(7) 0.4766(7) 0.6136(3) 0.0168(10) Uani 1 1 d . . .
C9 C 1.5497(8) 0.6020(9) 0.0953(3) 0.0283(13) Uani 1 1 d . . .
H9 H 1.6626 0.6253 0.1017 0.034 Uiso 1 1 calc R . .
C10 C 1.2143(7) 0.5415(7) 0.0832(3) 0.0173(10) Uani 1 1 d . . .
C11 C 1.2837(7) 0.5467(7) 0.0176(3) 0.0176(10) Uani 1 1 d . . .
C12 C 1.0426(7) 0.5173(8) 0.0763(3) 0.0210(11) Uani 1 1 d . . .
H12 H 0.9967 0.5102 0.1188 0.025 Uiso 1 1 calc R . .
C14 C 0.9021(7) 0.6432(9) 0.3879(3) 0.0257(12) Uani 1 1 d . . .
H14 H 0.7908 0.6750 0.3825 0.031 Uiso 1 1 calc R . .
C15 C 1.4748(8) 0.5919(9) 0.1576(3) 0.0257(12) Uani 1 1 d . . .
H15 H 1.5413 0.6063 0.2048 0.031 Uiso 1 1 calc R . .
C16 C 1.1784(7) 0.5264(8) -0.0531(3) 0.0180(10) Uani 1 1 d . . .
H16 H 1.2228 0.5240 -0.0961 0.022 Uiso 1 1 calc R . .
C17 C 1.0100(7) 0.5101(8) -0.0583(3) 0.0176(10) Uani 1 1 d . . .
C18 C 0.9429(7) 0.5042(8) 0.0067(3) 0.0196(10) Uani 1 1 d . . .
H18 H 0.8293 0.4913 0.0026 0.023 Uiso 1 1 calc R . .
C19 C 0.9747(7) 0.6318(9) 0.3255(3) 0.0242(11) Uani 1 1 d . . .
H19 H 0.9099 0.6601 0.2790 0.029 Uiso 1 1 calc R . .
C20 C 0.9956(8) 0.6074(8) 0.4578(3) 0.0231(12) Uani 1 1 d . . .
H20 H 0.9489 0.6144 0.5001 0.028 Uiso 1 1 calc R . .
C21 C 1.4367(7) 0.4943(7) 0.5376(3) 0.0178(10) Uani 1 1 d . . .
C22 C 1.4573(8) 0.5779(9) 0.0254(3) 0.0245(12) Uani 1 1 d . . .
H22 H 1.5061 0.5817 -0.0164 0.029 Uiso 1 1 calc R . .
C23 C 0.8999(7) 0.4954(8) -0.1342(3) 0.0184(10) Uani 1 1 d . . .
C24 C 1.2310(7) 0.5472(8) 0.3983(3) 0.0177(10) Uani 1 1 d . . .

loop_
_atom_site_aniso_label
_atom_site_aniso_U_11
_atom_site_aniso_U_22
_atom_site_aniso_U_33
_atom_site_aniso_U_23
_atom_site_aniso_U_13
_atom_site_aniso_U_12
Re1 0.01584(10) 0.02484(11) 0.01153(10) -0.00046(10) 0.00480(7) -0.00037(12)
Cu2 0.0152(3) 0.0357(4) 0.0135(3) 0.0011(3) 0.0008(2) 0.0014(3)
Cu4 0.0151(3) 0.0375(4) 0.0138(3) -0.0024(3) 0.0004(2) -0.0020(3)
Cu5 0.0295(4) 0.0316(4) 0.0087(3) 0.0004(3) 0.0025(3) 0.0012(3)
O6 0.0167(19) 0.036(2) 0.0129(18) 0.0012(16) -0.0007(14) 0.0006(16)
O7 0.018(2) 0.0331(19) 0.0151(18) 0.0027(16) -0.0022(15) 0.0002(17)
O8 0.026(2) 0.052(3) 0.0188(19) 0.0082(19) 0.0074(16) 0.0128(19)
O9 0.025(2) 0.046(2) 0.0181(19) -0.0061(18) 0.0048(16) -0.0039(18)
O12 0.0177(19) 0.037(2) 0.0163(18) -0.0042(16) 0.0004(15) -0.0053(16)
O13 0.0164(19) 0.034(2) 0.0195(19) -0.0022(17) 0.0001(15) 0.0006(16)
O14 0.030(2) 0.034(2) 0.034(3) 0.001(2) 0.018(2) -0.0038(19)
O15 0.028(2) 0.033(2) 0.022(2) -0.0046(18) 0.0139(18) 0.0044(18)
N2 0.024(2) 0.022(2) 0.014(2) 0.0002(16) 0.0015(18) 0.0001(17)
N3 0.022(2) 0.031(2) 0.011(2) -0.0007(17) -0.0008(18) 0.0038(19)
C1 0.021(3) 0.020(2) 0.013(2) -0.0025(18) 0.002(2) -0.0015(19)
C2 0.024(3) 0.021(2) 0.010(2) -0.0013(18) 0.005(2) -0.002(2)
C4 0.020(3) 0.022(3) 0.021(3) 0.000(2) 0.007(2) 0.005(2)
C5 0.026(3) 0.020(2) 0.013(2) 0.0010(19) 0.007(2) 0.000(2)
C6 0.019(3) 0.018(2) 0.013(2) -0.0024(18) 0.0010(19) 0.0005(18)
C9 0.021(3) 0.040(3) 0.021(3) 0.003(3) -0.001(2) 0.007(2)
C10 0.023(3) 0.018(2) 0.011(2) -0.0005(18) 0.0023(19) 0.0009(19)
C11 0.019(3) 0.019(2) 0.014(2) 0.0014(19) 0.001(2) 0.0015(19)
C12 0.026(3) 0.025(2) 0.013(2) -0.001(2) 0.006(2) -0.001(2)
C14 0.018(3) 0.033(3) 0.024(3) -0.003(2) -0.003(2) 0.002(2)
C15 0.024(3) 0.034(3) 0.015(2) 0.000(2) -0.006(2) 0.005(2)
C16 0.022(3) 0.026(2) 0.008(2) 0.0013(18) 0.0052(19) 0.000(2)
C17 0.019(3) 0.019(2) 0.012(2) -0.0059(19) -0.0033(19) -0.0009(19)
C18 0.021(3) 0.023(2) 0.015(2) 0.000(2) 0.007(2) -0.003(2)
C19 0.021(3) 0.030(2) 0.017(3) -0.001(2) -0.008(2) -0.001(2)
C20 0.023(3) 0.029(3) 0.019(3) -0.003(2) 0.005(2) -0.001(2)
C21 0.021(3) 0.018(2) 0.012(2) 0.0028(19) -0.002(2) -0.0007(19)
C22 0.018(3) 0.040(3) 0.016(3) 0.003(2) 0.003(2) 0.006(2)
C23 0.022(3) 0.022(2) 0.010(2) 0.0004(19) 0.0012(19) -0.003(2)
C24 0.026(3) 0.021(2) 0.007(2) -0.0011(17) 0.005(2) -0.0028(19)

loop_
_atom_type_symbol
_atom_type_description
_atom_type_scat_dispersion_real
_atom_type_scat_dispersion_imag
_atom_type_scat_source
C C 0.0033 0.0016 'International Tables Vol C Tables 4.2.6.8 and 6.1.1.4'
H H 0.0000 0.0000 'International Tables Vol C Tables 4.2.6.8 and 6.1.1.4'
Cu Cu 0.3201 1.2651 'International Tables Vol C Tables 4.2.6.8 and 6.1.1.4'
N N 0.0061 0.0033 'International Tables Vol C Tables 4.2.6.8 and 6.1.1.4'
O O 0.0106 0.0060 'International Tables Vol C Tables 4.2.6.8 and 6.1.1.4'
Re Re -1.0185 7.2310 'International Tables Vol C Tables 4.2.6.8 and 6.1.1.4'

loop_
_geom_angle_atom_site_label_1
_geom_angle_atom_site_label_2
_geom_angle_atom_site_label_3
_geom_angle
_geom_angle_site_symmetry_1
_geom_angle_site_symmetry_3
_geom_angle_publ_flag
O8 Re1 O15 108.9(2) . . ?
O8 Re1 O14 108.1(2) . . ?
O15 Re1 O14 108.2(3) . . ?
O8 Re1 O9 111.7(2) . . ?
O15 Re1 O9 110.2(2) . . ?
O14 Re1 O9 109.6(2) . . ?
O13 Cu2 O6 171.17(17) . 1_454 ?
O13 Cu2 O8 101.58(16) . . ?
O6 Cu2 O8 86.87(16) 1_454 . ?
O13 Cu2 Cu4 87.29(12) . 1_655 ?
O6 Cu2 Cu4 83.89(12) 1_454 1_655 ?
O8 Cu2 Cu4 163.55(11) . 1_655 ?
O7 Cu4 O12 169.10(18) 1_354 1_455 ?
O7 Cu4 O9 101.79(17) 1_354 . ?
O12 Cu4 O9 89.07(16) 1_455 . ?
O7 Cu4 Cu2 86.62(13) 1_354 1_455 ?
O12 Cu4 Cu2 82.70(12) 1_455 1_455 ?
O9 Cu4 Cu2 161.29(11) . 1_455 ?
N2 Cu5 N3 177.9(2) . . ?
C6 O6 Cu2 121.2(4) . 1_656 ?
C6 O7 Cu4 119.0(4) . 1_756 ?
Re1 O8 Cu2 113.46(19) . . ?
Re1 O9 Cu4 120.38(19) . . ?
C23 O12 Cu4 122.5(4) . 1_655 ?
C23 O13 Cu2 118.9(3) . . ?
C19 N2 C24 118.0(5) . . ?
C19 N2 Cu5 120.6(4) . . ?
C24 N2 Cu5 121.3(4) . . ?
C15 N3 C10 118.3(5) . . ?
C15 N3 Cu5 119.7(4) . . ?
C10 N3 Cu5 121.7(4) . . ?
C24 C1 C20 119.2(5) . . ?
C24 C1 C2 119.2(5) . . ?
C20 C1 C2 121.6(5) . . ?
C21 C2 C1 119.8(5) . . ?
C5 C4 C21 119.9(5) . . ?
C4 C5 C24 120.0(5) . . ?
O6 C6 O7 126.8(5) . . ?
O6 C6 C21 117.1(5) . . ?
O7 C6 C21 116.1(5) . . ?
C22 C9 C15 120.1(6) . . ?
N3 C10 C12 119.8(5) . . ?
N3 C10 C11 120.7(5) . . ?
C12 C10 C11 119.5(5) . . ?
C16 C11 C22 121.9(5) . . ?
C16 C11 C10 119.2(5) . . ?
C22 C11 C10 118.8(5) . . ?
C18 C12 C10 120.0(5) . . ?
C20 C14 C19 119.8(5) . . ?
N3 C15 C9 123.7(5) . . ?
C17 C16 C11 120.0(5) . . ?
C16 C17 C18 120.2(5) . . ?
C16 C17 C23 119.1(5) . . ?
C18 C17 C23 120.6(5) . . ?
C12 C18 C17 121.0(5) . . ?
N2 C19 C14 123.6(5) . . ?
C14 C20 C1 118.3(5) . . ?
C2 C21 C4 121.2(5) . . ?
C2 C21 C6 119.0(5) . . ?
C4 C21 C6 119.8(5) . . ?
C9 C22 C11 118.4(5) . . ?
O13 C23 O12 125.1(5) . . ?
O13 C23 C17 117.5(5) . . ?
O12 C23 C17 117.4(5) . . ?
N2 C24 C5 118.9(5) . . ?
N2 C24 C1 121.2(5) . . ?
C5 C24 C1 119.8(5) . . ?

loop_
_geom_bond_atom_site_label_1
_geom_bond_atom_site_label_2
_geom_bond_distance
_geom_bond_site_symmetry_2
_geom_bond_publ_flag
Re1 O8 1.721(4) . ?
Re1 O15 1.726(4) . ?
Re1 O14 1.729(5) . ?
Re1 O9 1.735(4) . ?
Cu2 O13 1.897(4) . ?
Cu2 O6 1.919(4) 1_454 ?
Cu2 O8 2.251(4) . ?
Cu2 Cu4 2.5308(12) 1_655 ?
Cu4 O7 1.912(4) 1_354 ?
Cu4 O12 1.919(4) 1_455 ?
Cu4 O9 2.206(4) . ?
Cu4 Cu2 2.5308(12) 1_455 ?
Cu5 N2 1.893(5) . ?
Cu5 N3 1.897(5) . ?
O6 C6 1.253(6) . ?
O6 Cu2 1.919(4) 1_656 ?
O7 C6 1.255(7) . ?
O7 Cu4 1.912(4) 1_756 ?
O12 C23 1.267(7) . ?
O12 Cu4 1.919(4) 1_655 ?
O13 C23 1.259(7) . ?
N2 C19 1.344(8) . ?
N2 C24 1.383(7) . ?
N3 C15 1.331(8) . ?
N3 C10 1.385(6) . ?
C1 C24 1.405(7) . ?
C1 C20 1.426(8) . ?
C1 C2 1.424(7) . ?
C2 C21 1.367(8) . ?
C4 C5 1.388(7) . ?
C4 C21 1.399(8) . ?
C5 C24 1.407(8) . ?
C6 C21 1.520(7) . ?
C9 C22 1.363(8) . ?
C9 C15 1.399(9) . ?
C10 C12 1.407(8) . ?
C10 C11 1.425(7) . ?
C11 C16 1.414(7) . ?
C11 C22 1.428(8) . ?
C12 C18 1.373(8) . ?
C14 C20 1.376(8) . ?
C14 C19 1.390(8) . ?
C16 C17 1.379(8) . ?
C17 C18 1.406(7) . ?
C17 C23 1.503(7) . ?
